data_2227313
loop_
_publ_author_name
'Mohammadnezhad, Gholamhossein'
'Ghanbarpour, Ali Reza'
'Amini, Mostafa M.'
'Ng, Seik Weng'

_publ_section_title
;
 Di-\m-azido-\k^4^<i>N</i>^1^:<i>N</i>^1^-bis[(1,10-phenanthroline-\k^2^<i>N</i>,<i>N</i>')(thiocyanato-\k<i>N</i>)lead(II)]
;
_journal_coeditor_code CI5151
_journal_issue 9
_journal_name_full 'Acta Crystallographica Section E'
_journal_page_first m1120
_journal_paper_doi 10.1107/S1600536810032125
_journal_volume 66
_journal_year 2010
_chemical_formula_iupac '[Pb2 (N3)2 (N C S)2 (C12 H8 N2)4]'
_chemical_formula_moiety 'C50 H32 N16 Pb2 S2'
_chemical_formula_sum 'C50 H32 N16 Pb2 S2'
_chemical_formula_weight 1335.42
_chemical_name_systematic
;
Di-\m-azido-\k^4^<i>N</i>^1^:<i>N</i>^1^-bis[(1,10-phenanthroline-
\k^2^<i>N</i>,<i>N</i>')(thiocyanato-\k<i>N</i>)lead(II)]
;
_space_group_IT_number 2
_symmetry_cell_setting triclinic
_symmetry_space_group_name_Hall '-P 1'
_symmetry_space_group_name_H-M 'P -1'
_atom_sites_solution_hydrogens geom
_atom_sites_solution_primary direct
_atom_sites_solution_secondary difmap
_audit_creation_method SHELXL-97
_cell_angle_alpha 89.9230(10)
_cell_angle_beta 72.0800(10)
_cell_angle_gamma 65.2730(10)
_cell_formula_units_Z 1
_cell_length_a 10.3412(6)
_cell_length_b 10.8327(6)
_cell_length_c 11.4178(6)
_cell_measurement_reflns_used 8054
_cell_measurement_temperature 100(2)
_cell_measurement_theta_max 28.3
_cell_measurement_theta_min 2.3
_cell_volume 1093.35(11)
_computing_cell_refinement 'SAINT (Bruker, 2009)'
_computing_data_collection 'APEX2 (Bruker, 2009)'
_computing_data_reduction 'SAINT (Bruker, 2009)'
_computing_molecular_graphics 'X-SEED (Barbour, 2001)'
_computing_publication_material 'publCIF (Westrip, 2010)'
_computing_structure_refinement 'SHELXL97 (Sheldrick, 2008)'
_computing_structure_solution 'SHELXS97 (Sheldrick, 2008)'
_diffrn_ambient_temperature 100(2)
_diffrn_measured_fraction_theta_full 0.995
_diffrn_measured_fraction_theta_max 0.995
_diffrn_measurement_device_type 'Bruker SMART APEXII area-detector'
_diffrn_measurement_method '\w scans'
_diffrn_radiation_monochromator graphite
_diffrn_radiation_source 'fine-focus sealed tube'
_diffrn_radiation_type MoK\a
_diffrn_radiation_wavelength 0.71073
_diffrn_reflns_av_R_equivalents 0.0206
_diffrn_reflns_av_sigmaI/netI 0.0290
_diffrn_reflns_limit_h_max 13
_diffrn_reflns_limit_h_min -13
_diffrn_reflns_limit_k_max 13
_diffrn_reflns_limit_k_min -14
_diffrn_reflns_limit_l_max 14
_diffrn_reflns_limit_l_min -14
_diffrn_reflns_number 10523
_diffrn_reflns_theta_full 27.50
_diffrn_reflns_theta_max 27.50
_diffrn_reflns_theta_min 1.90
_diffrn_standards_number 0
_exptl_absorpt_coefficient_mu 7.846
_exptl_absorpt_correction_T_max 0.3857
_exptl_absorpt_correction_T_min 0.2444
_exptl_absorpt_correction_type multi-scan
_exptl_absorpt_process_details '(SADABS; Sheldrick, 1996)'
_exptl_crystal_colour Colourless
_exptl_crystal_density_diffrn 2.034
_exptl_crystal_density_method 'not measured'
_exptl_crystal_description Prism
_exptl_crystal_F_000 642
_exptl_crystal_size_max 0.25
_exptl_crystal_size_mid 0.15
_exptl_crystal_size_min 0.15
_refine_diff_density_max 1.232
_refine_diff_density_min -1.375
_refine_ls_extinction_method none
_refine_ls_goodness_of_fit_ref 1.088
_refine_ls_hydrogen_treatment constr
_refine_ls_matrix_type full
_refine_ls_number_parameters 316
_refine_ls_number_reflns 5002
_refine_ls_number_restraints 0
_refine_ls_restrained_S_all 1.088
_refine_ls_R_factor_all 0.0214
_refine_ls_R_factor_gt 0.0198
_refine_ls_shift/su_max 0.001
_refine_ls_shift/su_mean 0.001
_refine_ls_structure_factor_coef Fsqd
_refine_ls_weighting_details 'calc w=1/[\s^2^(Fo^2^)+(0.0410P)^2^] where P=(Fo^2^+2Fc^2^)/3'
_refine_ls_weighting_scheme calc
_refine_ls_wR_factor_gt 0.0606
_refine_ls_wR_factor_ref 0.0612
_reflns_number_gt 4783
_reflns_number_total 5002
_reflns_threshold_expression I>2\s(I)
_cod_data_source_file ci5151.cif
_cod_data_source_block I
_cod_original_cell_volume 1093.35(10)
_cod_database_code 2227313
_cod_database_fobs_code 2227313

loop_
_symmetry_equiv_pos_as_xyz
'x, y, z'
'-x, -y, -z'

loop_
_atom_site_type_symbol
_atom_site_label
_atom_site_fract_x
_atom_site_fract_y
_atom_site_fract_z
_atom_site_U_iso_or_equiv
_atom_site_adp_type
_atom_site_calc_flag
_atom_site_refinement_flags
_atom_site_occupancy
_atom_site_disorder_assembly
_atom_site_disorder_group
Pb Pb1 0.451831(12) 0.668463(11) 0.618902(10) 0.00916(5) Uani d . 1 . .
S S1 -0.09428(10) 0.84240(11) 0.95648(9) 0.0222(2) Uani d . 1 . .
N N1 0.3623(3) 0.8343(3) 0.4496(3) 0.0121(6) Uani d . 1 . .
N N2 0.6474(3) 0.7683(3) 0.4566(3) 0.0114(6) Uani d . 1 . .
N N3 0.4103(3) 0.4959(3) 0.7794(3) 0.0120(6) Uani d . 1 . .
N N4 0.6519(3) 0.5550(3) 0.7575(3) 0.0120(6) Uani d . 1 . .
N N5 0.6529(3) 0.4519(3) 0.4832(3) 0.0123(6) Uani d . 1 . .
N N6 0.7855(3) 0.4215(3) 0.4627(3) 0.0126(6) Uani d . 1 . .
N N7 0.9113(4) 0.3913(3) 0.4423(3) 0.0233(7) Uani d . 1 . .
N N8 0.1509(3) 0.8079(3) 0.7442(3) 0.0192(6) Uani d . 1 . .
C C1 0.4430(4) 0.8968(3) 0.3809(3) 0.0105(6) Uani d . 1 . .
C C2 0.2277(4) 0.8640(4) 0.4419(4) 0.0155(7) Uani d . 1 . .
H H2 0.1709 0.8205 0.4904 0.019 Uiso calc R 1 . .
C C3 0.1637(4) 0.9559(4) 0.3663(3) 0.0142(7) Uani d . 1 . .
H H3 0.0672 0.9724 0.3631 0.017 Uiso calc R 1 . .
C C4 0.2422(4) 1.0207(4) 0.2979(3) 0.0151(7) Uani d . 1 . .
H H4 0.2006 1.0841 0.2468 0.018 Uiso calc R 1 . .
C C5 0.3852(4) 0.9931(4) 0.3035(3) 0.0124(6) Uani d . 1 . .
C C6 0.4768(4) 1.0539(3) 0.2299(3) 0.0137(7) Uani d . 1 . .
H H6 0.4386 1.1174 0.1775 0.016 Uiso calc R 1 . .
C C7 0.6157(4) 1.0224(4) 0.2339(3) 0.0135(7) Uani d . 1 . .
H H7 0.6738 1.0641 0.1844 0.016 Uiso calc R 1 . .
C C8 0.6776(4) 0.9273(3) 0.3113(3) 0.0120(6) Uani d . 1 . .
C C9 0.8244(4) 0.8902(4) 0.3146(3) 0.0141(7) Uani d . 1 . .
H H9 0.8849 0.9309 0.2670 0.017 Uiso calc R 1 . .
C C10 0.8783(4) 0.7946(4) 0.3876(3) 0.0151(7) Uani d . 1 . .
H H10 0.9766 0.7682 0.3915 0.018 Uiso calc R 1 . .
C C11 0.7866(4) 0.7369(4) 0.4559(3) 0.0138(7) Uani d . 1 . .
H H11 0.8263 0.6703 0.5054 0.017 Uiso calc R 1 . .
C C12 0.5929(4) 0.8631(3) 0.3841(3) 0.0098(6) Uani d . 1 . .
C C13 0.5152(4) 0.4199(4) 0.8317(3) 0.0115(6) Uani d . 1 . .
C C14 0.2921(4) 0.4702(4) 0.7950(3) 0.0141(7) Uani d . 1 . .
H H14 0.2183 0.5243 0.7597 0.017 Uiso calc R 1 . .
C C15 0.2702(4) 0.3671(4) 0.8612(3) 0.0133(7) Uani d . 1 . .
H H15 0.1833 0.3527 0.8706 0.016 Uiso calc R 1 . .
C C16 0.3759(4) 0.2880(4) 0.9118(3) 0.0136(7) Uani d . 1 . .
H H16 0.3639 0.2172 0.9563 0.016 Uiso calc R 1 . .
C C17 0.5034(4) 0.3128(3) 0.8971(3) 0.0113(6) Uani d . 1 . .
C C18 0.6175(4) 0.2330(4) 0.9489(3) 0.0145(7) Uani d . 1 . .
H H18 0.6107 0.1584 0.9898 0.017 Uiso calc R 1 . .
C C19 0.7349(4) 0.2629(4) 0.9401(3) 0.0142(7) Uani d . 1 . .
H H19 0.8093 0.2095 0.9752 0.017 Uiso calc R 1 . .
C C20 0.7469(4) 0.3743(4) 0.8785(3) 0.0125(7) Uani d . 1 . .
C C21 0.8638(4) 0.4121(4) 0.8715(3) 0.0145(7) Uani d . 1 . .
H H21 0.9364 0.3640 0.9100 0.017 Uiso calc R 1 . .
C C22 0.8727(4) 0.5168(4) 0.8102(3) 0.0150(7) Uani d . 1 . .
H H22 0.9505 0.5435 0.8057 0.018 Uiso calc R 1 . .
C C23 0.7647(4) 0.5852(4) 0.7531(3) 0.0139(7) Uani d . 1 . .
H H23 0.7732 0.6573 0.7089 0.017 Uiso calc R 1 . .
C C24 0.6409(4) 0.4512(3) 0.8211(3) 0.0102(6) Uani d . 1 . .
C C25 0.0496(4) 0.8222(4) 0.8327(3) 0.0142(7) Uani d . 1 . .

loop_
_atom_site_aniso_label
_atom_site_aniso_U_11
_atom_site_aniso_U_22
_atom_site_aniso_U_33
_atom_site_aniso_U_12
_atom_site_aniso_U_13
_atom_site_aniso_U_23
Pb1 0.00832(7) 0.01057(7) 0.00924(8) -0.00546(5) -0.00197(5) 0.00214(5)
S1 0.0135(4) 0.0343(5) 0.0161(5) -0.0093(4) -0.0034(4) 0.0113(4)
N1 0.0106(13) 0.0119(14) 0.0143(14) -0.0061(11) -0.0032(11) 0.0025(11)
N2 0.0114(13) 0.0113(14) 0.0117(14) -0.0057(11) -0.0030(11) 0.0027(11)
N3 0.0125(13) 0.0134(14) 0.0113(14) -0.0069(11) -0.0040(11) 0.0053(11)
N4 0.0122(13) 0.0137(14) 0.0096(14) -0.0071(11) -0.0010(11) 0.0016(11)
N5 0.0106(13) 0.0121(14) 0.0144(14) -0.0064(11) -0.0023(11) 0.0008(11)
N6 0.0145(14) 0.0113(14) 0.0143(15) -0.0075(11) -0.0055(12) 0.0026(11)
N7 0.0137(15) 0.0235(17) 0.034(2) -0.0092(13) -0.0084(14) 0.0047(15)
N8 0.0147(15) 0.0193(16) 0.0184(16) -0.0066(13) -0.0002(13) 0.0012(13)
C1 0.0117(15) 0.0119(16) 0.0044(14) -0.0051(13) 0.0016(12) -0.0017(12)
C2 0.0154(16) 0.0155(18) 0.0184(18) -0.0087(14) -0.0069(14) 0.0040(14)
C3 0.0108(15) 0.0165(17) 0.0145(17) -0.0050(14) -0.0047(13) 0.0010(14)
C4 0.0159(17) 0.0148(17) 0.0142(17) -0.0049(14) -0.0073(14) 0.0030(14)
C5 0.0131(15) 0.0112(16) 0.0104(16) -0.0046(13) -0.0019(13) -0.0002(13)
C6 0.0158(16) 0.0100(16) 0.0118(16) -0.0036(13) -0.0029(13) 0.0023(13)
C7 0.0152(16) 0.0137(16) 0.0091(16) -0.0086(13) 0.0021(13) 0.0001(13)
C8 0.0121(15) 0.0098(16) 0.0107(16) -0.0045(13) 0.0002(13) -0.0021(13)
C9 0.0134(16) 0.0115(16) 0.0160(17) -0.0075(13) -0.0003(13) -0.0009(13)
C10 0.0109(15) 0.0179(18) 0.0142(17) -0.0048(14) -0.0034(13) -0.0014(14)
C11 0.0120(15) 0.0138(17) 0.0136(17) -0.0052(13) -0.0025(13) 0.0008(13)
C12 0.0103(15) 0.0103(15) 0.0057(15) -0.0043(12) 0.0012(12) -0.0007(12)
C13 0.0110(15) 0.0127(16) 0.0093(16) -0.0042(13) -0.0028(12) -0.0004(13)
C14 0.0138(16) 0.0175(17) 0.0138(17) -0.0080(14) -0.0068(13) 0.0038(14)
C15 0.0120(15) 0.0181(17) 0.0114(16) -0.0108(14) 0.0001(13) -0.0003(13)
C16 0.0159(16) 0.0131(16) 0.0075(16) -0.0069(14) 0.0023(13) -0.0009(13)
C17 0.0136(15) 0.0105(16) 0.0053(15) -0.0039(13) 0.0006(12) -0.0022(12)
C18 0.0161(16) 0.0130(17) 0.0112(16) -0.0047(14) -0.0031(13) 0.0037(13)
C19 0.0140(16) 0.0143(17) 0.0125(16) -0.0043(13) -0.0047(13) 0.0027(13)
C20 0.0123(16) 0.0148(17) 0.0069(15) -0.0040(13) -0.0016(13) -0.0025(13)
C21 0.0120(15) 0.0172(17) 0.0122(16) -0.0039(13) -0.0050(13) -0.0004(13)
C22 0.0100(15) 0.0227(19) 0.0120(16) -0.0094(14) 0.0000(13) -0.0008(14)
C23 0.0118(15) 0.0165(17) 0.0115(16) -0.0077(13) 0.0004(13) 0.0006(13)
C24 0.0100(15) 0.0120(16) 0.0061(15) -0.0043(13) -0.0003(12) -0.0009(12)
C25 0.0127(16) 0.0134(17) 0.0163(17) -0.0048(13) -0.0059(14) 0.0043(13)

loop_
_atom_type_symbol
_atom_type_description
_atom_type_scat_dispersion_real
_atom_type_scat_dispersion_imag
_atom_type_scat_source
C C 0.0033 0.0016 'International Tables Vol C Tables 4.2.6.8 and 6.1.1.4'
H H 0.0000 0.0000 'International Tables Vol C Tables 4.2.6.8 and 6.1.1.4'
N N 0.0061 0.0033 'International Tables Vol C Tables 4.2.6.8 and 6.1.1.4'
S S 0.1246 0.1234 'International Tables Vol C Tables 4.2.6.8 and 6.1.1.4'
Pb Pb -3.3944 10.1111 'International Tables Vol C Tables 4.2.6.8 and 6.1.1.4'

loop_
_geom_angle_atom_site_label_1
_geom_angle_atom_site_label_2
_geom_angle_atom_site_label_3
_geom_angle_site_symmetry_1
_geom_angle_site_symmetry_3
_geom_angle
_geom_angle_publ_flag
N5 Pb1 N5 . 2_666 67.99(11) ?
N5 Pb1 N3 . . 82.92(9) ?
N5 Pb1 N3 2_666 . 77.99(9) ?
N5 Pb1 N8 . . 144.35(10) ?
N5 Pb1 N8 2_666 . 78.18(10) ?
N3 Pb1 N8 . . 79.30(9) ?
N5 Pb1 N1 . . 102.42(9) ?
N5 Pb1 N1 2_666 . 76.63(9) ?
N3 Pb1 N1 . . 149.70(8) ?
N8 Pb1 N1 . . 79.54(9) ?
N5 Pb1 N4 . . 76.52(9) ?
N5 Pb1 N4 2_666 . 127.42(9) ?
N3 Pb1 N4 . . 59.80(8) ?
N8 Pb1 N4 . . 118.75(9) ?
N1 Pb1 N4 . . 150.49(8) ?
N5 Pb1 N2 . . 79.06(9) ?
N5 Pb1 N2 2_666 . 116.13(9) ?
N3 Pb1 N2 . . 150.03(8) ?
N8 Pb1 N2 . . 127.96(9) ?
N1 Pb1 N2 . . 58.79(8) ?
N4 Pb1 N2 . . 92.59(8) ?
C2 N1 C1 . . 118.1(3) ?
C2 N1 Pb1 . . 118.2(2) ?
C1 N1 Pb1 . . 123.5(2) ?
C11 N2 C12 . . 116.9(3) ?
C11 N2 Pb1 . . 123.4(2) ?
C12 N2 Pb1 . . 119.4(2) ?
C14 N3 C13 . . 118.5(3) ?
C14 N3 Pb1 . . 117.9(2) ?
C13 N3 Pb1 . . 123.0(2) ?
C23 N4 C24 . . 117.7(3) ?
C23 N4 Pb1 . . 124.6(2) ?
C24 N4 Pb1 . . 117.2(2) ?
N6 N5 Pb1 . . 121.1(2) ?
N6 N5 Pb1 . 2_666 126.5(2) ?
Pb1 N5 Pb1 . 2_666 112.01(11) ?
N7 N6 N5 . . 179.1(4) ?
C25 N8 Pb1 . . 147.1(3) ?
N1 C1 C5 . . 121.6(3) ?
N1 C1 C12 . . 119.4(3) ?
C5 C1 C12 . . 119.0(3) ?
N1 C2 C3 . . 123.8(3) ?
N1 C2 H2 . . 118.1 ?
C3 C2 H2 . . 118.1 ?
C4 C3 C2 . . 118.9(3) ?
C4 C3 H3 . . 120.5 ?
C2 C3 H3 . . 120.5 ?
C3 C4 C5 . . 119.3(3) ?
C3 C4 H4 . . 120.4 ?
C5 C4 H4 . . 120.4 ?
C4 C5 C1 . . 118.3(3) ?
C4 C5 C6 . . 122.2(3) ?
C1 C5 C6 . . 119.5(3) ?
C7 C6 C5 . . 121.1(3) ?
C7 C6 H6 . . 119.5 ?
C5 C6 H6 . . 119.5 ?
C6 C7 C8 . . 121.3(3) ?
C6 C7 H7 . . 119.3 ?
C8 C7 H7 . . 119.3 ?
C12 C8 C9 . . 118.0(3) ?
C12 C8 C7 . . 119.8(3) ?
C9 C8 C7 . . 122.2(3) ?
C10 C9 C8 . . 118.9(3) ?
C10 C9 H9 . . 120.5 ?
C8 C9 H9 . . 120.5 ?
C9 C10 C11 . . 119.0(3) ?
C9 C10 H10 . . 120.5 ?
C11 C10 H10 . . 120.5 ?
N2 C11 C10 . . 124.6(3) ?
N2 C11 H11 . . 117.7 ?
C10 C11 H11 . . 117.7 ?
N2 C12 C8 . . 122.6(3) ?
N2 C12 C1 . . 118.0(3) ?
C8 C12 C1 . . 119.4(3) ?
N3 C13 C17 . . 121.7(3) ?
N3 C13 C24 . . 119.2(3) ?
C17 C13 C24 . . 119.0(3) ?
N3 C14 C15 . . 123.3(3) ?
N3 C14 H14 . . 118.3 ?
C15 C14 H14 . . 118.3 ?
C16 C15 C14 . . 118.9(3) ?
C16 C15 H15 . . 120.5 ?
C14 C15 H15 . . 120.5 ?
C15 C16 C17 . . 119.2(3) ?
C15 C16 H16 . . 120.4 ?
C17 C16 H16 . . 120.4 ?
C16 C17 C13 . . 118.3(3) ?
C16 C17 C18 . . 121.4(3) ?
C13 C17 C18 . . 120.3(3) ?
C19 C18 C17 . . 120.8(3) ?
C19 C18 H18 . . 119.6 ?
C17 C18 H18 . . 119.6 ?
C18 C19 C20 . . 120.2(3) ?
C18 C19 H19 . . 119.9 ?
C20 C19 H19 . . 119.9 ?
C21 C20 C24 . . 117.3(3) ?
C21 C20 C19 . . 122.0(3) ?
C24 C20 C19 . . 120.7(3) ?
C22 C21 C20 . . 120.1(3) ?
C22 C21 H21 . . 120.0 ?
C20 C21 H21 . . 120.0 ?
C21 C22 C23 . . 118.7(3) ?
C21 C22 H22 . . 120.6 ?
C23 C22 H22 . . 120.6 ?
N4 C23 C22 . . 123.8(3) ?
N4 C23 H23 . . 118.1 ?
C22 C23 H23 . . 118.1 ?
N4 C24 C20 . . 122.4(3) ?
N4 C24 C13 . . 118.8(3) ?
C20 C24 C13 . . 118.8(3) ?
N8 C25 S1 . . 179.4(3) ?

loop_
_geom_bond_atom_site_label_1
_geom_bond_atom_site_label_2
_geom_bond_site_symmetry_2
_geom_bond_distance
_geom_bond_publ_flag
Pb1 N5 . 2.485(3) ?
Pb1 N5 2_666 2.489(3) ?
Pb1 N3 . 2.687(3) ?
Pb1 N8 . 2.711(3) ?
Pb1 N1 . 2.742(3) ?
Pb1 N4 . 2.860(3) ?
Pb1 N2 . 2.865(3) ?
S1 C25 . 1.641(4) ?
N1 C2 . 1.324(4) ?
N1 C1 . 1.356(4) ?
N2 C11 . 1.331(4) ?
N2 C12 . 1.364(4) ?
N3 C14 . 1.324(4) ?
N3 C13 . 1.364(4) ?
N4 C23 . 1.325(4) ?
N4 C24 . 1.363(4) ?
N5 N6 . 1.211(4) ?
N5 Pb1 2_666 2.489(3) ?
N6 N7 . 1.145(4) ?
N8 C25 . 1.164(5) ?
C1 C5 . 1.423(5) ?
C1 C12 . 1.448(5) ?
C2 C3 . 1.404(5) ?
C2 H2 . 0.95 ?
C3 C4 . 1.359(5) ?
C3 H3 . 0.95 ?
C4 C5 . 1.403(5) ?
C4 H4 . 0.95 ?
C5 C6 . 1.439(5) ?
C6 C7 . 1.347(5) ?
C6 H6 . 0.95 ?
C7 C8 . 1.430(5) ?
C7 H7 . 0.95 ?
C8 C12 . 1.415(5) ?
C8 C9 . 1.412(5) ?
C9 C10 . 1.370(5) ?
C9 H9 . 0.95 ?
C10 C11 . 1.392(5) ?
C10 H10 . 0.95 ?
C11 H11 . 0.95 ?
C13 C17 . 1.407(5) ?
C13 C24 . 1.446(5) ?
C14 C15 . 1.404(5) ?
C14 H14 . 0.95 ?
C15 C16 . 1.366(5) ?
C15 H15 . 0.95 ?
C16 C17 . 1.413(5) ?
C16 H16 . 0.95 ?
C17 C18 . 1.437(5) ?
C18 C19 . 1.358(5) ?
C18 H18 . 0.95 ?
C19 C20 . 1.427(5) ?
C19 H19 . 0.95 ?
C20 C21 . 1.412(5) ?
C20 C24 . 1.415(5) ?
C21 C22 . 1.353(5) ?
C21 H21 . 0.95 ?
C22 C23 . 1.405(5) ?
C22 H22 . 0.95 ?
C23 H23 . 0.95 ?

loop_
_geom_torsion_atom_site_label_1
_geom_torsion_atom_site_label_2
_geom_torsion_atom_site_label_3
_geom_torsion_atom_site_label_4
_geom_torsion_site_symmetry_1
_geom_torsion_site_symmetry_2
_geom_torsion_site_symmetry_3
_geom_torsion_site_symmetry_4
_geom_torsion
_geom_torsion_publ_flag
N5 Pb1 N1 C2 . . . . 109.1(3) ?
N5 Pb1 N1 C2 2_666 . . . 45.6(3) ?
N3 Pb1 N1 C2 . . . . 11.8(4) ?
N8 Pb1 N1 C2 . . . . -34.6(3) ?
N4 Pb1 N1 C2 . . . . -166.4(2) ?
N2 Pb1 N1 C2 . . . . 178.0(3) ?
N5 Pb1 N1 C1 . . . . -76.6(3) ?
N5 Pb1 N1 C1 2_666 . . . -140.1(3) ?
N3 Pb1 N1 C1 . . . . -173.9(2) ?
N8 Pb1 N1 C1 . . . . 139.7(3) ?
N4 Pb1 N1 C1 . . . . 7.9(4) ?
N2 Pb1 N1 C1 . . . . -7.8(2) ?
N5 Pb1 N2 C11 . . . . -67.0(3) ?
N5 Pb1 N2 C11 2_666 . . . -125.6(3) ?
N3 Pb1 N2 C11 . . . . -12.9(4) ?
N8 Pb1 N2 C11 . . . . 139.0(3) ?
N1 Pb1 N2 C11 . . . . -178.9(3) ?
N4 Pb1 N2 C11 . . . . 8.8(3) ?
N5 Pb1 N2 C12 . . . . 119.5(2) ?
N5 Pb1 N2 C12 2_666 . . . 60.9(3) ?
N3 Pb1 N2 C12 . . . . 173.6(2) ?
N8 Pb1 N2 C12 . . . . -34.5(3) ?
N1 Pb1 N2 C12 . . . . 7.6(2) ?
N4 Pb1 N2 C12 . . . . -164.7(2) ?
N5 Pb1 N3 C14 . . . . -104.1(3) ?
N5 Pb1 N3 C14 2_666 . . . -35.1(3) ?
N8 Pb1 N3 C14 . . . . 44.9(3) ?
N1 Pb1 N3 C14 . . . . -1.5(4) ?
N4 Pb1 N3 C14 . . . . 177.4(3) ?
N2 Pb1 N3 C14 . . . . -157.3(2) ?
N5 Pb1 N3 C13 . . . . 66.6(3) ?
N5 Pb1 N3 C13 2_666 . . . 135.5(3) ?
N8 Pb1 N3 C13 . . . . -144.4(3) ?
N1 Pb1 N3 C13 . . . . 169.2(2) ?
N4 Pb1 N3 C13 . . . . -11.9(2) ?
N2 Pb1 N3 C13 . . . . 13.4(4) ?
N5 Pb1 N4 C23 . . . . 93.2(3) ?
N5 Pb1 N4 C23 2_666 . . . 141.3(3) ?
N3 Pb1 N4 C23 . . . . -177.2(3) ?
N8 Pb1 N4 C23 . . . . -121.5(3) ?
N1 Pb1 N4 C23 . . . . 1.8(4) ?
N2 Pb1 N4 C23 . . . . 15.1(3) ?
N5 Pb1 N4 C24 . . . . -78.8(2) ?
N5 Pb1 N4 C24 2_666 . . . -30.8(3) ?
N3 Pb1 N4 C24 . . . . 10.8(2) ?
N8 Pb1 N4 C24 . . . . 66.4(2) ?
N1 Pb1 N4 C24 . . . . -170.3(2) ?
N2 Pb1 N4 C24 . . . . -156.9(2) ?
N5 Pb1 N5 N6 2_666 . . . 173.0(3) ?
N3 Pb1 N5 N6 . . . . -107.1(3) ?
N8 Pb1 N5 N6 . . . . -167.5(2) ?
N1 Pb1 N5 N6 . . . . 103.1(3) ?
N4 Pb1 N5 N6 . . . . -46.6(3) ?
N2 Pb1 N5 N6 . . . . 48.8(3) ?
N5 Pb1 N5 Pb1 2_666 . . 2_666 0.0 ?
N3 Pb1 N5 Pb1 . . . 2_666 79.87(12) ?
N8 Pb1 N5 Pb1 . . . 2_666 19.5(2) ?
N1 Pb1 N5 Pb1 . . . 2_666 -69.85(12) ?
N4 Pb1 N5 Pb1 . . . 2_666 140.43(13) ?
N2 Pb1 N5 Pb1 . . . 2_666 -124.19(12) ?
N5 Pb1 N8 C25 . . . . 79.2(6) ?
N5 Pb1 N8 C25 2_666 . . . 97.7(5) ?
N3 Pb1 N8 C25 . . . . 17.8(5) ?
N1 Pb1 N8 C25 . . . . 176.0(5) ?
N4 Pb1 N8 C25 . . . . -28.7(6) ?
N2 Pb1 N8 C25 . . . . -148.3(5) ?
C2 N1 C1 C5 . . . . 0.8(5) ?
Pb1 N1 C1 C5 . . . . -173.5(2) ?
C2 N1 C1 C12 . . . . -177.9(3) ?
Pb1 N1 C1 C12 . . . . 7.8(4) ?
C1 N1 C2 C3 . . . . 0.3(5) ?
Pb1 N1 C2 C3 . . . . 174.9(3) ?
N1 C2 C3 C4 . . . . -1.1(6) ?
C2 C3 C4 C5 . . . . 0.7(5) ?
C3 C4 C5 C1 . . . . 0.3(5) ?
C3 C4 C5 C6 . . . . 177.5(3) ?
N1 C1 C5 C4 . . . . -1.1(5) ?
C12 C1 C5 C4 . . . . 177.6(3) ?
N1 C1 C5 C6 . . . . -178.4(3) ?
C12 C1 C5 C6 . . . . 0.4(5) ?
C4 C5 C6 C7 . . . . -177.9(3) ?
C1 C5 C6 C7 . . . . -0.7(5) ?
C5 C6 C7 C8 . . . . 0.0(5) ?
C6 C7 C8 C12 . . . . 0.9(5) ?
C6 C7 C8 C9 . . . . 178.4(3) ?
C12 C8 C9 C10 . . . . -0.1(5) ?
C7 C8 C9 C10 . . . . -177.6(3) ?
C8 C9 C10 C11 . . . . 0.2(5) ?
C12 N2 C11 C10 . . . . 0.6(5) ?
Pb1 N2 C11 C10 . . . . -173.1(3) ?
C9 C10 C11 N2 . . . . -0.4(6) ?
C11 N2 C12 C8 . . . . -0.5(5) ?
Pb1 N2 C12 C8 . . . . 173.4(2) ?
C11 N2 C12 C1 . . . . 178.6(3) ?
Pb1 N2 C12 C1 . . . . -7.5(4) ?
C9 C8 C12 N2 . . . . 0.3(5) ?
C7 C8 C12 N2 . . . . 177.8(3) ?
C9 C8 C12 C1 . . . . -178.8(3) ?
C7 C8 C12 C1 . . . . -1.2(5) ?
N1 C1 C12 N2 . . . . 0.3(5) ?
C5 C1 C12 N2 . . . . -178.5(3) ?
N1 C1 C12 C8 . . . . 179.4(3) ?
C5 C1 C12 C8 . . . . 0.6(5) ?
C14 N3 C13 C17 . . . . 2.3(5) ?
Pb1 N3 C13 C17 . . . . -168.3(2) ?
C14 N3 C13 C24 . . . . -176.8(3) ?
Pb1 N3 C13 C24 . . . . 12.6(4) ?
C13 N3 C14 C15 . . . . -1.0(5) ?
Pb1 N3 C14 C15 . . . . 170.1(3) ?
N3 C14 C15 C16 . . . . -0.4(6) ?
C14 C15 C16 C17 . . . . 0.5(5) ?
C15 C16 C17 C13 . . . . 0.8(5) ?
C15 C16 C17 C18 . . . . 179.7(3) ?
N3 C13 C17 C16 . . . . -2.2(5) ?
C24 C13 C17 C16 . . . . 176.9(3) ?
N3 C13 C17 C18 . . . . 178.8(3) ?
C24 C13 C17 C18 . . . . -2.1(5) ?
C16 C17 C18 C19 . . . . -176.2(3) ?
C13 C17 C18 C19 . . . . 2.7(5) ?
C17 C18 C19 C20 . . . . -0.3(5) ?
C18 C19 C20 C21 . . . . 177.5(3) ?
C18 C19 C20 C24 . . . . -2.7(5) ?
C24 C20 C21 C22 . . . . -1.0(5) ?
C19 C20 C21 C22 . . . . 178.8(3) ?
C20 C21 C22 C23 . . . . -0.6(5) ?
C24 N4 C23 C22 . . . . -0.1(5) ?
Pb1 N4 C23 C22 . . . . -172.1(3) ?
C21 C22 C23 N4 . . . . 1.2(5) ?
C23 N4 C24 C20 . . . . -1.6(5) ?
Pb1 N4 C24 C20 . . . . 171.0(2) ?
C23 N4 C24 C13 . . . . 177.5(3) ?
Pb1 N4 C24 C13 . . . . -9.9(4) ?
C21 C20 C24 N4 . . . . 2.2(5) ?
C19 C20 C24 N4 . . . . -177.6(3) ?
C21 C20 C24 C13 . . . . -176.9(3) ?
C19 C20 C24 C13 . . . . 3.3(5) ?
N3 C13 C24 N4 . . . . -0.9(5) ?
C17 C13 C24 N4 . . . . 180.0(3) ?
N3 C13 C24 C20 . . . . 178.3(3) ?
C17 C13 C24 C20 . . . . -0.9(5) ?
